data_1529873
loop_
_publ_author_name
'Reddy, B. V. Subba'
'Reddy, C. Ravikumar'
'Reddy, M. Rajashekhar'
'Yarlagadda, Suresh'
'Sridhar, B.'

_publ_section_title
;
 Substrate Directed C-H Activation for the Synthesis of Benzo[c]cinnolines
 through a Sequential C-C and C-N Bond Formation.
;
_journal_issue 15
_journal_name_full 'Organic letters'
_journal_page_first 3730
_journal_page_last 3733
_journal_paper_doi 10.1021/acs.orglett.5b01717
_journal_volume 17
_journal_year 2015
_chemical_formula_moiety 'C20 H24 N2 O4'
_chemical_formula_sum 'C20 H24 N2 O4'
_chemical_formula_weight 356.41
_space_group_crystal_system monoclinic
_space_group_IT_number 4
_space_group_name_Hall 'P 2yb'
_space_group_name_H-M_alt 'P 1 21 1'
_symmetry_space_group_name_Hall 'P 2yb'
_symmetry_space_group_name_H-M 'P 1 21 1'
_atom_sites_solution_hydrogens mixed
_atom_sites_solution_primary direct
_audit_creation_date 2015-04-23
_audit_creation_method
;
  Olex2 1.2
  (compiled Dec  5 2012 16:20:19, GUI svn.r4385)
;
_cell_angle_alpha 90
_cell_angle_beta 110.244(2)
_cell_angle_gamma 90
_cell_formula_units_Z 2
_cell_length_a 11.5233(13)
_cell_length_b 7.6374(8)
_cell_length_c 11.6452(13)
_cell_measurement_reflns_used 7074
_cell_measurement_temperature 294(2)
_cell_measurement_theta_max 28.31
_cell_measurement_theta_min 2.67
_cell_volume 961.56(18)
_computing_cell_refinement 'SAINT (Bruker, 2001)'
_computing_data_collection 'SMART (Bruker, 2001)'
_computing_data_reduction 'SAINT v6.45A (Bruker, 2003)'
_computing_molecular_graphics
;
O. V. Dolomanov, L. J. Bourhis, R. J. Gildea, J. A. K. Howard and H. Puschmann,
OLEX2: a complete structure solution, refinement and analysis program.
J. Appl. Cryst. (2009). 42, 339-341.
;
_computing_publication_material
;
O. V. Dolomanov, L. J. Bourhis, R. J. Gildea, J. A. K. Howard and H. Puschmann,
OLEX2: a complete structure solution, refinement and analysis program.
J. Appl. Cryst. (2009). 42, 339-341.
;
_computing_structure_refinement
;
SHELXL, G.M. Sheldrick, Acta Cryst.
(2008). A64, 112-122
;
_computing_structure_solution
;
SHELXS, G.M. Sheldrick, Acta Cryst.
(2008). A64, 112-122
;
_diffrn_ambient_temperature 294(2)
_diffrn_measured_fraction_theta_full 0.997
_diffrn_measured_fraction_theta_max 0.996
_diffrn_measurement_device_type 'CCD area detector'
_diffrn_measurement_method 'phi and omega scans'
_diffrn_radiation_monochromator graphite
_diffrn_radiation_type MoK\a
_diffrn_radiation_wavelength 0.71073
_diffrn_reflns_av_R_equivalents 0.0233
_diffrn_reflns_av_unetI/netI 0.0235
_diffrn_reflns_laue_measured_fraction_full 0.997
_diffrn_reflns_laue_measured_fraction_max 0.996
_diffrn_reflns_limit_h_max 14
_diffrn_reflns_limit_h_min -14
_diffrn_reflns_limit_k_max 9
_diffrn_reflns_limit_k_min -9
_diffrn_reflns_limit_l_max 14
_diffrn_reflns_limit_l_min -14
_diffrn_reflns_number 9906
_diffrn_reflns_point_group_measured_fraction_full 0.992
_diffrn_reflns_point_group_measured_fraction_max 0.988
_diffrn_reflns_theta_full 25.242
_diffrn_reflns_theta_max 26.247
_diffrn_reflns_theta_min 1.864
_exptl_absorpt_coefficient_mu 0.086
_exptl_absorpt_correction_T_max 0.97
_exptl_absorpt_correction_T_min 0.93
_exptl_absorpt_correction_type multi-scan
_exptl_absorpt_process_details 'SADABS; Bruker,2001'
_exptl_crystal_colour colorless
_exptl_crystal_density_diffrn 1.231
_exptl_crystal_description block
_exptl_crystal_F_000 380
_exptl_crystal_size_max 0.15
_exptl_crystal_size_mid 0.13
_exptl_crystal_size_min 0.09
_refine_diff_density_max 0.364
_refine_diff_density_min -0.241
_refine_diff_density_rms 0.056
_refine_ls_abs_structure_details
;
 Flack x determined using 1580 quotients [(I+)-(I-)]/[(I+)+(I-)]
 (Parsons, Flack and Wagner, Acta Cryst. B69 (2013) 249-259).
;
_refine_ls_abs_structure_Flack -0.1(3)
_refine_ls_extinction_method none
_refine_ls_goodness_of_fit_ref 1.152
_refine_ls_hydrogen_treatment mixed
_refine_ls_matrix_type full
_refine_ls_number_parameters 244
_refine_ls_number_reflns 3841
_refine_ls_number_restraints 1
_refine_ls_restrained_S_all 1.152
_refine_ls_R_factor_all 0.0621
_refine_ls_R_factor_gt 0.0601
_refine_ls_shift/su_max 0.000
_refine_ls_shift/su_mean 0.000
_refine_ls_structure_factor_coef Fsqd
_refine_ls_weighting_details 'w=1/[\s^2^(Fo^2^)+(0.0974P)^2^+0.4626P] where P=(Fo^2^+2Fc^2^)/3'
_refine_ls_weighting_scheme calc
_refine_ls_wR_factor_gt 0.1826
_refine_ls_wR_factor_ref 0.1846
_reflns_Friedel_coverage 0.839
_reflns_friedel_fraction_full 0.986
_reflns_friedel_fraction_max 0.979
_reflns_number_gt 3678
_reflns_number_total 3841
_reflns_threshold_expression 'I > 2\s(I)'
_cod_data_source_file ol5b01717_si_001.cif
_cod_data_source_block ay68m
_cod_database_code 1529873
_olex2_refinement_description
;
1. Others
 Fixed Uiso: H2(0.052) H5(0.056) H8(0.058) H9(0.066) H11(0.057) H12(0.05)
 H13A(0.083) H13B(0.083) H14A(0.116) H14B(0.116) H14C(0.116) H15A(0.11)
 H15B(0.11) H15C(0.11) H17A(0.093) H17B(0.093) H17C(0.093) H19A(0.146)
 H19B(0.146) H19C(0.146) H20A(0.105) H20B(0.105) H20C(0.105)
 Fixed X: H2(0.5948) H5(0.7533) H8(0.9309) H9(1.1355) H11(1.2047) H12(1.0002)
 H13A(1.3569) H13B(1.3751) H14A(1.3133) H14B(1.3345) H14C(1.4451) H15A(0.3927)
 H15B(0.3707) H15C(0.371) H17A(0.908) H17B(0.9803) H17C(0.8443) H19A(0.7371)
 H19B(0.6598) H19C(0.7862) H20A(0.4774) H20B(0.4433) H20C(0.5565)
 Fixed Y: H2(0.7287) H5(0.6099) H8(0.7945) H9(0.7692) H11(0.5133) H12(0.5328)
 H13A(0.5025) H13B(0.705) H14A(0.5303) H14B(0.7329) H14C(0.6036) H15A(0.7148)
 H15B(0.7724) H15C(0.5731) H17A(1.2193) H17B(1.1952) H17C(1.2664) H19A(0.6707)
 H19B(0.5033) H19C(0.4849) H20A(0.4858) H20B(0.685) H20C(0.6128)
 Fixed Z: H2(-0.0112) H5(0.4011) H8(0.4746) H9(0.5963) H11(0.3283) H12(0.2082)
 H13A(0.5367) H13B(0.5344) H14A(0.7164) H14B(0.7145) H14C(0.7328) H15A(-0.0194)
 H15B(0.1007) H15C(0.0685) H17A(0.0657) H17B(0.206) H17C(0.1607) H19A(-0.3664)
 H19B(-0.3626) H19C(-0.3842) H20A(0.3143) H20B(0.3092) H20C(0.4175)
;
_shelx_estimated_absorpt_t_max 0.992
_shelx_estimated_absorpt_t_min 0.987
_shelx_shelxl_version_number 2014/7
_shelx_space_group_comment
;
The symmetry employed for this shelxl refinement is uniquely defined
by the following loop, which should always be used as a source of
symmetry information in preference to the above space-group names.
They are only intended as comments.
;

loop_
_space_group_symop_operation_xyz
'x, y, z'
'-x, y+1/2, -z'

loop_
_atom_site_label
_atom_site_type_symbol
_atom_site_fract_x
_atom_site_fract_y
_atom_site_fract_z
_atom_site_U_iso_or_equiv
_atom_site_adp_type
_atom_site_occupancy
_atom_site_site_symmetry_order
_atom_site_calc_flag
_atom_site_refinement_flags_posn
_atom_site_refinement_flags_adp
C1 C 0.7536(4) 0.7030(5) 0.1322(4) 0.0357(8) Uani 1 1 d . .
C2 C 0.6261(4) 0.7063(6) 0.0724(4) 0.0435(9) Uani 1 1 d . .
H2 H 0.5948 0.7287 -0.0112 0.052 Uiso 1 1 calc R U
C3 C 0.5452(4) 0.6772(6) 0.1338(4) 0.0466(10) Uani 1 1 d . .
C4 C 0.5936(4) 0.6386(7) 0.2592(4) 0.0495(11) Uani 1 1 d . .
C5 C 0.7217(4) 0.6348(7) 0.3179(4) 0.0467(10) Uani 1 1 d . .
H5 H 0.7533 0.6099 0.4011 0.056 Uiso 1 1 calc R U
C6 C 0.8046(3) 0.6673(5) 0.2557(4) 0.0354(8) Uani 1 1 d . .
C7 C 0.9394(4) 0.6634(5) 0.3270(3) 0.0357(8) Uani 1 1 d . .
C8 C 0.9850(4) 0.7352(7) 0.4447(4) 0.0484(10) Uani 1 1 d . .
H8 H 0.9309 0.7945 0.4746 0.058 Uiso 1 1 calc R U
C9 C 1.1088(5) 0.7205(8) 0.5183(4) 0.0549(12) Uani 1 1 d . .
H9 H 1.1355 0.7692 0.5963 0.066 Uiso 1 1 calc R U
C10 C 1.1929(4) 0.6351(7) 0.4775(4) 0.0484(10) Uani 1 1 d . .
C11 C 1.1496(4) 0.5680(6) 0.3592(4) 0.0473(10) Uani 1 1 d . .
H11 H 1.2047 0.5133 0.3283 0.057 Uiso 1 1 calc R U
C12 C 1.0261(4) 0.5807(6) 0.2865(4) 0.0417(9) Uani 1 1 d . .
H12 H 1.0002 0.5328 0.2082 0.050 Uiso 1 1 calc R U
C13 C 1.3281(5) 0.6139(11) 0.5566(5) 0.0691(16) Uani 1 1 d . .
H13A H 1.3569 0.5025 0.5367 0.083 Uiso 1 1 calc R U
H13B H 1.3751 0.7050 0.5344 0.083 Uiso 1 1 calc R U
C14 C 1.3579(6) 0.6208(11) 0.6923(6) 0.0771(17) Uani 1 1 d . .
H14A H 1.3133 0.5303 0.7164 0.116 Uiso 1 1 calc R U
H14B H 1.3345 0.7329 0.7145 0.116 Uiso 1 1 calc R U
H14C H 1.4451 0.6036 0.7328 0.116 Uiso 1 1 calc R U
C15 C 0.4073(4) 0.6851(10) 0.0646(6) 0.0734(18) Uani 1 1 d . .
H15A H 0.3927 0.7148 -0.0194 0.110 Uiso 1 1 calc R U
H15B H 0.3707 0.7724 0.1007 0.110 Uiso 1 1 calc R U
H15C H 0.3710 0.5731 0.0685 0.110 Uiso 1 1 calc R U
C16 C 0.8778(3) 0.9068(5) 0.0557(4) 0.0362(8) Uani 1 1 d . .
C17 C 0.9006(5) 1.1878(7) 0.1426(6) 0.0623(14) Uani 1 1 d . .
H17A H 0.9080 1.2193 0.0657 0.093 Uiso 1 1 calc R U
H17B H 0.9803 1.1952 0.2060 0.093 Uiso 1 1 calc R U
H17C H 0.8443 1.2664 0.1607 0.093 Uiso 1 1 calc R U
C18 C 0.7675(4) 0.6509(6) -0.1458(4) 0.0418(9) Uani 1 1 d . .
C19 C 0.7418(8) 0.5501(12) -0.3422(6) 0.097(3) Uani 1 1 d . .
H19A H 0.7371 0.6707 -0.3664 0.146 Uiso 1 1 calc R U
H19B H 0.6598 0.5033 -0.3626 0.146 Uiso 1 1 calc R U
H19C H 0.7862 0.4849 -0.3842 0.146 Uiso 1 1 calc R U
C20 C 0.5101(5) 0.6022(11) 0.3316(5) 0.0702(17) Uani 1 1 d . .
H20A H 0.4774 0.4858 0.3143 0.105 Uiso 1 1 calc R U
H20B H 0.4433 0.6850 0.3092 0.105 Uiso 1 1 calc R U
H20C H 0.5565 0.6128 0.4175 0.105 Uiso 1 1 calc R U
N1 N 0.8300(3) 0.7453(4) 0.0606(3) 0.0374(7) Uani 1 1 d . .
N2 N 0.8360(3) 0.6242(5) -0.0252(3) 0.0407(8) Uani 1 1 d . .
O1 O 0.9334(3) 0.9450(5) -0.0109(3) 0.0501(8) Uani 1 1 d . .
O2 O 0.8550(3) 1.0130(4) 0.1359(3) 0.0463(7) Uani 1 1 d . .
O3 O 0.6863(3) 0.7564(6) -0.1833(3) 0.0622(10) Uani 1 1 d . .
O4 O 0.8051(4) 0.5370(6) -0.2126(3) 0.0681(11) Uani 1 1 d . .
H1N H 0.903(6) 0.592(9) -0.024(5) 0.059(17) Uiso 1 1 d . .

loop_
_atom_site_aniso_label
_atom_site_aniso_U_11
_atom_site_aniso_U_22
_atom_site_aniso_U_33
_atom_site_aniso_U_23
_atom_site_aniso_U_13
_atom_site_aniso_U_12
C1 0.0366(18) 0.0358(19) 0.0394(19) 0.0003(16) 0.0193(15) -0.0014(15)
C2 0.0375(19) 0.054(2) 0.040(2) 0.0058(17) 0.0134(16) -0.0004(17)
C3 0.0357(19) 0.052(3) 0.054(2) -0.003(2) 0.0186(18) -0.0044(18)
C4 0.042(2) 0.061(3) 0.054(2) -0.006(2) 0.0259(19) -0.007(2)
C5 0.045(2) 0.058(3) 0.042(2) 0.001(2) 0.0197(18) -0.004(2)
C6 0.0351(18) 0.0341(19) 0.0394(19) -0.0024(16) 0.0160(15) -0.0018(15)
C7 0.0363(18) 0.036(2) 0.0379(19) 0.0017(16) 0.0165(15) -0.0014(15)
C8 0.044(2) 0.063(3) 0.041(2) -0.004(2) 0.0178(18) 0.004(2)
C9 0.048(2) 0.072(3) 0.043(2) -0.004(2) 0.0130(19) -0.003(2)
C10 0.038(2) 0.058(3) 0.048(2) 0.004(2) 0.0148(17) -0.005(2)
C11 0.040(2) 0.049(2) 0.057(3) 0.000(2) 0.0219(19) 0.0035(18)
C12 0.044(2) 0.043(2) 0.040(2) -0.0013(17) 0.0170(17) -0.0003(17)
C13 0.040(2) 0.098(5) 0.063(3) 0.002(3) 0.011(2) -0.004(3)
C14 0.056(3) 0.091(5) 0.073(4) 0.014(3) 0.007(3) -0.003(3)
C15 0.037(2) 0.106(5) 0.074(4) 0.005(4) 0.015(2) -0.005(3)
C16 0.0312(17) 0.041(2) 0.0358(19) -0.0013(16) 0.0113(15) -0.0020(15)
C17 0.065(3) 0.040(2) 0.093(4) -0.019(2) 0.043(3) -0.013(2)
C18 0.040(2) 0.045(2) 0.042(2) -0.0077(18) 0.0158(17) -0.0044(18)
C19 0.134(7) 0.107(6) 0.050(3) -0.034(4) 0.030(4) -0.013(5)
C20 0.052(3) 0.107(5) 0.061(3) 0.004(3) 0.032(2) -0.009(3)
N1 0.0405(16) 0.0380(17) 0.0387(17) -0.0036(14) 0.0200(14) -0.0041(14)
N2 0.0382(17) 0.049(2) 0.0373(17) -0.0073(15) 0.0157(14) 0.0006(16)
O1 0.0551(18) 0.0550(19) 0.0497(17) -0.0036(14) 0.0302(15) -0.0151(15)
O2 0.0542(17) 0.0394(16) 0.0522(17) -0.0083(14) 0.0274(14) -0.0103(13)
O3 0.0511(18) 0.081(3) 0.0461(17) -0.0011(18) 0.0058(15) 0.0094(19)
O4 0.088(3) 0.072(3) 0.0445(18) -0.0155(17) 0.0230(18) 0.006(2)

loop_
_atom_type_symbol
_atom_type_description
_atom_type_scat_dispersion_real
_atom_type_scat_dispersion_imag
_atom_type_scat_source
C C 0.0033 0.0016 'International Tables Vol C Tables 4.2.6.8 and 6.1.1.4'
H H 0.0000 0.0000 'International Tables Vol C Tables 4.2.6.8 and 6.1.1.4'
N N 0.0061 0.0033 'International Tables Vol C Tables 4.2.6.8 and 6.1.1.4'
O O 0.0106 0.0060 'International Tables Vol C Tables 4.2.6.8 and 6.1.1.4'

loop_
_geom_angle_atom_site_label_1
_geom_angle_atom_site_label_2
_geom_angle_atom_site_label_3
_geom_angle
C2 C1 N1 117.2(3)
C6 C1 C2 121.3(3)
C6 C1 N1 121.4(3)
C1 C2 H2 119.1
C3 C2 C1 121.7(4)
C3 C2 H2 119.1
C2 C3 C4 118.5(4)
C2 C3 C15 119.5(4)
C4 C3 C15 122.0(4)
C3 C4 C20 121.3(4)
C5 C4 C3 119.1(4)
C5 C4 C20 119.6(4)
C4 C5 H5 118.8
C4 C5 C6 122.4(4)
C6 C5 H5 118.8
C1 C6 C5 116.8(3)
C1 C6 C7 124.9(3)
C5 C6 C7 118.2(3)
C8 C7 C6 120.4(3)
C12 C7 C6 123.5(4)
C12 C7 C8 116.0(4)
C7 C8 H8 119.0
C9 C8 C7 122.0(4)
C9 C8 H8 119.0
C8 C9 H9 119.4
C10 C9 C8 121.2(4)
C10 C9 H9 119.4
C9 C10 C11 117.4(4)
C9 C10 C13 122.4(4)
C11 C10 C13 120.2(4)
C10 C11 H11 119.3
C12 C11 C10 121.4(4)
C12 C11 H11 119.3
C7 C12 H12 119.0
C11 C12 C7 122.0(4)
C11 C12 H12 119.0
C10 C13 H13A 108.1
C10 C13 H13B 108.1
H13A C13 H13B 107.3
C14 C13 C10 116.7(5)
C14 C13 H13A 108.1
C14 C13 H13B 108.1
C13 C14 H14A 109.5
C13 C14 H14B 109.5
C13 C14 H14C 109.5
H14A C14 H14B 109.5
H14A C14 H14C 109.5
H14B C14 H14C 109.5
C3 C15 H15A 109.5
C3 C15 H15B 109.5
C3 C15 H15C 109.5
H15A C15 H15B 109.5
H15A C15 H15C 109.5
H15B C15 H15C 109.5
O1 C16 N1 124.1(4)
O1 C16 O2 125.8(4)
O2 C16 N1 110.1(3)
H17A C17 H17B 109.5
H17A C17 H17C 109.5
H17B C17 H17C 109.5
O2 C17 H17A 109.5
O2 C17 H17B 109.5
O2 C17 H17C 109.5
O3 C18 N2 125.2(4)
O3 C18 O4 126.7(4)
O4 C18 N2 108.2(4)
H19A C19 H19B 109.5
H19A C19 H19C 109.5
H19B C19 H19C 109.5
O4 C19 H19A 109.5
O4 C19 H19B 109.5
O4 C19 H19C 109.5
C4 C20 H20A 109.5
C4 C20 H20B 109.5
C4 C20 H20C 109.5
H20A C20 H20B 109.5
H20A C20 H20C 109.5
H20B C20 H20C 109.5
C16 N1 C1 124.3(3)
C16 N1 N2 117.1(3)
N2 N1 C1 117.5(3)
C18 N2 N1 119.2(4)
C18 N2 H1N 105(4)
N1 N2 H1N 119(4)
C16 O2 C17 116.8(3)
C18 O4 C19 114.7(5)

loop_
_geom_bond_atom_site_label_1
_geom_bond_atom_site_label_2
_geom_bond_distance
C1 C2 1.391(6)
C1 C6 1.379(5)
C1 N1 1.443(5)
C2 H2 0.9300
C2 C3 1.376(6)
C3 C4 1.402(7)
C3 C15 1.514(6)
C4 C5 1.395(6)
C4 C20 1.509(6)
C5 H5 0.9300
C5 C6 1.407(5)
C6 C7 1.487(5)
C7 C8 1.398(6)
C7 C12 1.395(6)
C8 H8 0.9300
C8 C9 1.392(6)
C9 H9 0.9300
C9 C10 1.382(7)
C10 C11 1.390(7)
C10 C13 1.520(6)
C11 H11 0.9300
C11 C12 1.385(6)
C12 H12 0.9300
C13 H13A 0.9700
C13 H13B 0.9700
C13 C14 1.497(9)
C14 H14A 0.9600
C14 H14B 0.9600
C14 H14C 0.9600
C15 H15A 0.9600
C15 H15B 0.9600
C15 H15C 0.9600
C16 N1 1.360(5)
C16 O1 1.201(5)
C16 O2 1.330(5)
C17 H17A 0.9600
C17 H17B 0.9600
C17 H17C 0.9600
C17 O2 1.427(6)
C18 N2 1.368(5)
C18 O3 1.196(6)
C18 O4 1.335(5)
C19 H19A 0.9600
C19 H19B 0.9600
C19 H19C 0.9600
C19 O4 1.435(7)
C20 H20A 0.9600
C20 H20B 0.9600
C20 H20C 0.9600
N1 N2 1.380(5)
N2 H1N 0.81(6)

loop_
_geom_torsion_atom_site_label_1
_geom_torsion_atom_site_label_2
_geom_torsion_atom_site_label_3
_geom_torsion_atom_site_label_4
_geom_torsion
C1 C2 C3 C4 -1.8(7)
C1 C2 C3 C15 179.1(5)
C1 C6 C7 C8 139.1(4)
C1 C6 C7 C12 -45.0(6)
C1 N1 N2 C18 101.2(4)
C2 C1 C6 C5 0.0(6)
C2 C1 C6 C7 -179.2(4)
C2 C1 N1 C16 96.1(5)
C2 C1 N1 N2 -71.4(5)
C2 C3 C4 C5 1.4(7)
C2 C3 C4 C20 -178.9(5)
C3 C4 C5 C6 -0.4(7)
C4 C5 C6 C1 -0.3(7)
C4 C5 C6 C7 178.9(4)
C5 C6 C7 C8 -40.0(6)
C5 C6 C7 C12 135.8(5)
C6 C1 C2 C3 1.1(7)
C6 C1 N1 C16 -81.5(5)
C6 C1 N1 N2 111.0(4)
C6 C7 C8 C9 174.3(4)
C6 C7 C12 C11 -174.9(4)
C7 C8 C9 C10 0.6(8)
C8 C7 C12 C11 1.1(6)
C8 C9 C10 C11 1.4(7)
C8 C9 C10 C13 -178.8(5)
C9 C10 C11 C12 -2.2(7)
C9 C10 C13 C14 24.3(9)
C10 C11 C12 C7 0.9(7)
C11 C10 C13 C14 -155.9(6)
C12 C7 C8 C9 -1.8(7)
C13 C10 C11 C12 178.0(5)
C15 C3 C4 C5 -179.5(5)
C15 C3 C4 C20 0.2(8)
C16 N1 N2 C18 -67.2(5)
C20 C4 C5 C6 179.9(5)
N1 C1 C2 C3 -176.5(4)
N1 C1 C6 C5 177.4(4)
N1 C1 C6 C7 -1.7(6)
N1 C16 O2 C17 179.4(4)
N2 C18 O4 C19 -179.5(5)
O1 C16 N1 C1 -174.1(4)
O1 C16 N1 N2 -6.6(6)
O1 C16 O2 C17 0.2(7)
O2 C16 N1 C1 6.7(5)
O2 C16 N1 N2 174.2(3)
O3 C18 N2 N1 -12.7(7)
O3 C18 O4 C19 1.8(8)
O4 C18 N2 N1 168.7(4)
